data_7231712
loop_
_publ_author_name
'Yin, Ying-Xue'
'Chen, Wei-Chao'
'Yao, Wei'
'Qin, Chao'
'Su, Zhong-Min'

_publ_section_title
;
 Steam-assisted assemblies of {Ni6PW9}-based inorganic--organic hybrid
 chains: synthesis, crystal structures and properties
;
_journal_issue 46
_journal_name_full CrystEngComm
_journal_page_first 7507
_journal_paper_doi 10.1039/C8CE01669K
_journal_volume 20
_journal_year 2018
_chemical_formula_sum 'C18 H69 N10 Na Ni7 O91 P2 W21'
_chemical_formula_weight 6238.58
_space_group_crystal_system triclinic
_space_group_IT_number 2
_space_group_name_Hall '-P 1'
_space_group_name_H-M_alt 'P -1'
_symmetry_space_group_name_Hall '-P 1'
_symmetry_space_group_name_H-M 'P -1'
_atom_sites_solution_hydrogens geom
_audit_creation_method SHELXL-2016/6
_audit_update_record
;
2018-07-14 deposited with the CCDC.
2018-10-29 downloaded from the CCDC.
;
_cell_angle_alpha 97.442(10)
_cell_angle_beta 90.630(9)
_cell_angle_gamma 93.308(10)
_cell_formula_units_Z 2
_cell_length_a 12.947(3)
_cell_length_b 20.737(5)
_cell_length_c 22.751(4)
_cell_measurement_reflns_used 9368
_cell_measurement_temperature 294(2)
_cell_measurement_theta_max 25.0962
_cell_measurement_theta_min 2.2849
_cell_volume 6046(2)
_computing_cell_refinement 'Bruker SAINT v8.34a'
_computing_data_collection 'Bruker APEX 2'
_computing_data_reduction 'Bruker SAINT v8.34a'
_computing_structure_refinement 'SHELXL-2016/6 (Sheldrick, 2016)'
_computing_structure_solution 'SHELXT 2014/5 (Sheldrick, 2014)'
_diffrn_ambient_temperature 294(2)
_diffrn_measured_fraction_theta_full 0.989
_diffrn_measured_fraction_theta_max 0.989
_diffrn_measurement_device_type 'CCD area detector'
_diffrn_measurement_method 'phi and omega scans'
_diffrn_radiation_type MoK\a
_diffrn_radiation_wavelength 0.71073
_diffrn_reflns_av_R_equivalents 0.0952
_diffrn_reflns_av_unetI/netI 0.0506
_diffrn_reflns_Laue_measured_fraction_full 0.989
_diffrn_reflns_Laue_measured_fraction_max 0.989
_diffrn_reflns_limit_h_max 15
_diffrn_reflns_limit_h_min -15
_diffrn_reflns_limit_k_max 24
_diffrn_reflns_limit_k_min -24
_diffrn_reflns_limit_l_max 27
_diffrn_reflns_limit_l_min -27
_diffrn_reflns_number 172794
_diffrn_reflns_point_group_measured_fraction_full 0.989
_diffrn_reflns_point_group_measured_fraction_max 0.989
_diffrn_reflns_theta_full 25.149
_diffrn_reflns_theta_max 25.149
_diffrn_reflns_theta_min 2.486
_exptl_absorpt_coefficient_mu 21.072
_exptl_absorpt_correction_T_max 0.101
_exptl_absorpt_correction_T_min 0.081
_exptl_absorpt_correction_type multi-scan
_exptl_absorpt_process_details 'SADABS 2014/4 Bruker AXS Madison WI USA'
_exptl_crystal_colour green
_exptl_crystal_density_diffrn 3.427
_exptl_crystal_density_method 'not measured'
_exptl_crystal_description block
_exptl_crystal_F_000 5532
_exptl_crystal_size_max 0.240
_exptl_crystal_size_mid 0.220
_exptl_crystal_size_min 0.200
_refine_diff_density_max 4.433
_refine_diff_density_min -6.642
_refine_diff_density_rms 0.577
_refine_ls_extinction_method none
_refine_ls_goodness_of_fit_ref 1.030
_refine_ls_hydrogen_treatment constr
_refine_ls_matrix_type full
_refine_ls_number_parameters 1417
_refine_ls_number_reflns 21441
_refine_ls_number_restraints 3501
_refine_ls_restrained_S_all 0.960
_refine_ls_R_factor_all 0.1247
_refine_ls_R_factor_gt 0.0893
_refine_ls_shift/su_max 0.001
_refine_ls_shift/su_mean 0.000
_refine_ls_structure_factor_coef Fsqd
_refine_ls_weighting_details 'w=1/[\s^2^(Fo^2^)+(0.1045P)^2^+1036.6914P] where P=(Fo^2^+2Fc^2^)/3'
_refine_ls_weighting_scheme calc
_refine_ls_wR_factor_gt 0.2191
_refine_ls_wR_factor_ref 0.2539
_reflns_Friedel_coverage 0.000
_reflns_number_gt 15621
_reflns_number_total 21441
_reflns_threshold_expression 'I > 2\s(I)'
_cod_data_source_file c8ce01669k2.cif
_cod_data_source_block 1_CCDC1
_cod_depositor_comments
;
The following automatic conversions were performed:

'_exptl_absorpt_correction_type' value 'Multi-scan' changed to
'multi-scan' according to
/home/data/users/saulius/crontab/automatic-downloads/rss-feeds/RSC/lib/dictionaries/cif_core.dic
dictionary named 'cif_core.dic' version 2.4.2 from 2011-04-26.

Automatic conversion script
Id: cif_fix_values 4973 2017-02-22 13:04:09Z antanas 

 Adding full bibliography for 7231711--7231713.cif.
;
_cod_original_cell_volume 6045(2)
_cod_database_code 7231712
_shelx_shelxl_version_number 2016/6
_shelx_space_group_comment
;
The symmetry employed for this shelxl refinement is uniquely defined
by the following loop, which should always be used as a source of
symmetry information in preference to the above space-group names.
They are only intended as comments.
;
_shelx_estimated_absorpt_t_min 0.081
_shelx_estimated_absorpt_t_max 0.101

loop_
_space_group_symop_operation_xyz
'x, y, z'
'-x, -y, -z'

loop_
_atom_site_label
_atom_site_type_symbol
_atom_site_fract_x
_atom_site_fract_y
_atom_site_fract_z
_atom_site_U_iso_or_equiv
_atom_site_adp_type
_atom_site_occupancy
_atom_site_site_symmetry_order
_atom_site_calc_flag
_atom_site_refinement_flags_posn
_atom_site_refinement_flags_adp
_atom_site_refinement_flags_occupancy
W001 W 0.14365(10) 0.18444(6) 0.86985(5) 0.0325(3) Uani 1 1 d . . .
W002 W 0.39025(9) 0.19636(6) 0.79145(5) 0.0319(3) Uani 1 1 d . . .
W003 W 0.38812(9) 0.19452(6) 0.64031(5) 0.0319(3) Uani 1 1 d . . .
W004 W 0.13895(10) 0.18127(6) 0.55784(5) 0.0325(3) Uani 1 1 d . . .
W005 W 0.65447(9) 0.51771(6) 0.64015(5) 0.0331(3) Uani 1 1 d . . .
W006 W 0.41577(9) 0.59664(7) 0.65043(6) 0.0339(3) Uani 1 1 d . . .
W007 W 0.84282(9) 0.55580(7) 0.75762(6) 0.0348(3) Uani 1 1 d . . .
W008 W -0.08622(9) 0.17559(6) 0.79381(6) 0.0327(3) Uani 1 1 d . . .
W009 W -0.08790(10) 0.17414(6) 0.63161(5) 0.0322(3) Uani 1 1 d . . .
W00A W 0.46920(9) 0.47863(6) 0.74920(6) 0.0356(3) Uani 1 1 d . . .
W00B W 0.65513(10) 0.51916(7) 0.86557(6) 0.0367(3) Uani 1 1 d . . .
W00C W 0.06593(11) 0.04083(6) 0.61682(6) 0.0382(3) Uani 1 1 d . . .
W00D W 0.06664(11) 0.04267(6) 0.77976(6) 0.0395(3) Uani 1 1 d . . .
W00E W 0.31644(11) 0.05332(6) 0.70062(6) 0.0393(3) Uani 1 1 d . . .
W00F W 0.36772(11) 0.71264(7) 0.77465(6) 0.0419(3) Uani 1 1 d . . .
W00G W 0.55222(12) 0.75058(7) 0.66876(6) 0.0455(4) Uani 1 1 d . . .
W00H W 0.79230(11) 0.67096(9) 0.65946(6) 0.0488(4) Uani 1 1 d . . .
W00I W 0.74623(13) 0.78928(8) 0.78596(8) 0.0539(4) Uani 1 1 d . . .
W00J W 0.42238(12) 0.59685(8) 0.87121(7) 0.0510(4) Uani 1 1 d . . .
W00K W 0.56060(16) 0.75111(8) 0.89068(7) 0.0608(5) Uani 1 1 d . . .
W00L W 0.79135(15) 0.67320(11) 0.88037(8) 0.0688(5) Uani 1 1 d . . .
Ni0M Ni 0.0768(3) 0.32006(17) 0.66007(14) 0.0216(7) Uani 1 1 d . . .
Ni0N Ni 0.0785(2) 0.32153(17) 0.79811(14) 0.0220(7) Uani 1 1 d . . .
Ni0O Ni 0.2893(2) 0.32916(17) 0.73042(13) 0.0207(7) Uani 1 1 d . . .
Ni0P Ni 0.2744(3) 0.33712(19) 0.87019(15) 0.0286(8) Uani 1 1 d . . .
Ni0Q Ni 0.2709(3) 0.33495(18) 0.59284(15) 0.0273(8) Uani 1 1 d . . .
Ni0R Ni -0.1287(3) 0.31800(19) 0.72813(18) 0.0323(8) Uani 1 1 d . . .
Ni0S Ni -0.1623(4) 0.2208(3) 0.4055(2) 0.0620(14) Uani 1 1 d . . .
P0T P 0.6060(4) 0.6344(3) 0.7662(2) 0.0045(7) Uani 1 1 d . . .
P0U P 0.1482(4) 0.1879(3) 0.7146(2) 0.0045(7) Uani 1 1 d . . .
O00V O 0.1458(16) 0.2632(10) 0.7233(9) 0.0354(18) Uani 1 1 d . U .
O00X O -0.0549(16) 0.2607(11) 0.7868(10) 0.0381(19) Uani 1 1 d . U .
O00Y O 0.2132(16) 0.3731(11) 0.6724(10) 0.039(2) Uani 1 1 d . U .
O00Z O 0.2138(17) 0.3735(11) 0.7991(10) 0.0402(19) Uani 1 1 d . U .
O010 O 0.0119(16) 0.3677(11) 0.7344(9) 0.037(2) Uani 1 1 d . U .
O011 O 0.0950(16) 0.1608(10) 0.7659(9) 0.0364(19) Uani 1 1 d . U .
O012 O 0.4056(18) 0.4029(12) 0.7376(10) 0.046(2) Uani 1 1 d . U .
O013 O 0.1144(17) 0.0855(11) 0.5539(10) 0.040(2) Uani 1 1 d . U .
O014 O 0.2787(16) 0.1707(10) 0.8405(9) 0.037(2) Uani 1 1 d . U .
O015 O 0.2586(16) 0.1693(10) 0.7123(9) 0.0367(19) Uani 1 1 d . U .
O016 O -0.0553(16) 0.2601(10) 0.6575(10) 0.038(2) Uani 1 1 d . U .
O017 O 0.3490(17) 0.2775(11) 0.7936(10) 0.0394(19) Uani 1 1 d . U .
O018 O 0.3912(16) 0.0990(10) 0.6469(10) 0.038(2) Uani 1 1 d . U .
O019 O 0.1720(17) 0.3890(11) 0.5513(10) 0.042(2) Uani 1 1 d . U .
O01A O 0.3471(17) 0.2760(11) 0.6554(10) 0.0398(19) Uani 1 1 d . U .
O01B O 0.0255(17) 0.3809(11) 0.6042(10) 0.040(2) Uani 1 1 d . U .
O01C O 0.0915(17) 0.1595(10) 0.6568(10) 0.0384(19) Uani 1 1 d . U .
O01D O 0.2062(17) 0.0396(10) 0.7558(10) 0.039(2) Uani 1 1 d . U .
O01E O 0.1155(17) 0.0877(11) 0.8520(10) 0.039(2) Uani 1 1 d . U .
O01F O 0.2805(17) 0.1698(11) 0.5857(10) 0.039(2) Uani 1 1 d . U .
O01G O -0.0077(17) 0.1847(11) 0.8669(10) 0.040(2) Uani 1 1 d . U .
O01H O -0.0624(18) 0.0789(11) 0.6111(10) 0.044(2) Uani 1 1 d . U .
O01I O 0.3907(17) 0.1002(10) 0.7629(10) 0.038(2) Uani 1 1 d . U .
O01J O -0.1129(17) 0.1551(11) 0.7102(10) 0.041(2) Uani 1 1 d . U .
O01K O 0.1535(16) 0.2675(11) 0.8524(9) 0.0383(19) Uani 1 1 d . U .
O01L O 0.1469(17) 0.2643(11) 0.5939(10) 0.0396(19) Uani 1 1 d . U .
O01M O 0.4564(16) 0.2034(10) 0.7173(9) 0.037(2) Uani 1 1 d . U .
O01N O 0.0343(17) 0.0294(11) 0.6966(10) 0.041(2) Uani 1 1 d . U .
O01O O 0.0293(16) 0.3820(11) 0.8689(9) 0.039(2) Uani 1 1 d . U .
O01P O -0.0134(18) 0.1806(11) 0.5608(10) 0.044(2) Uani 1 1 d . U .
O01Q O 0.1759(17) 0.3909(11) 0.9247(10) 0.043(2) Uani 1 1 d . U .
O01R O -0.2108(17) 0.1772(11) 0.8200(10) 0.043(4) Uani 1 1 d . U .
O01S O -0.0623(17) 0.0832(11) 0.7928(10) 0.041(2) Uani 1 1 d . U .
O01T O 0.4933(16) 0.2041(11) 0.8393(10) 0.042(4) Uani 1 1 d . U .
O01V O 0.2069(17) 0.0384(11) 0.6418(10) 0.040(2) Uani 1 1 d . U .
O01W O 0.768(2) 0.5027(14) 0.6920(12) 0.060(2) Uani 1 1 d . U .
O01X O 0.758(2) 0.5082(14) 0.8046(12) 0.059(2) Uani 1 1 d . U .
O01Y O 0.1666(19) 0.1934(12) 0.9453(10) 0.050(5) Uani 1 1 d . U .
O01Z O 0.574(2) 0.4709(13) 0.6917(12) 0.0565(19) Uani 1 1 d . U .
O020 O 0.037(2) -0.0371(13) 0.5804(11) 0.055(5) Uani 1 1 d . U .
O021 O 0.674(2) 0.4603(13) 0.5815(11) 0.055(5) Uani 1 1 d . U .
O022 O 0.335(2) 0.6491(14) 0.7057(12) 0.060(2) Uani 1 1 d . U .
O023 O 0.568(2) 0.4617(13) 0.8075(12) 0.057(2) Uani 1 1 d . U .
O024 O 0.873(2) 0.6188(14) 0.8204(13) 0.062(2) Uani 1 1 d . U .
N025 N 0.387(2) 0.4056(15) 0.5905(13) 0.048(2) Uani 1 1 d . U .
O026 O 0.688(4) 0.607(3) 0.727(2) 0.0594(19) Uani 0.5 1 d . U P
O027 O 0.471(2) 0.6773(14) 0.6292(12) 0.060(2) Uani 1 1 d . U .
O028 O 0.1558(19) 0.1869(12) 0.4834(10) 0.048(5) Uani 1 1 d . U .
O029 O 0.685(2) 0.4628(12) 0.9084(11) 0.051(5) Uani 1 1 d . U .
O02A O 0.482(2) 0.6778(14) 0.9062(12) 0.061(2) Uani 1 1 d . U .
O02B O 0.324(2) 0.5765(15) 0.5968(12) 0.064(5) Uani 1 1 d . U .
O02C O 0.041(2) -0.0345(12) 0.8001(11) 0.053(5) Uani 1 1 d . U .
N02D N 0.332(2) 0.2916(14) 0.5132(12) 0.044(2) Uani 1 1 d . U .
O02E O 0.535(3) 0.8089(15) 0.9496(13) 0.072(6) Uani 1 1 d . U .
O02F O 0.531(2) 0.5574(13) 0.6192(12) 0.058(2) Uani 1 1 d . U .
C02G C 0.084(3) 0.4006(17) 0.5634(15) 0.042(2) Uani 1 1 d . U .
N02H N 0.339(2) 0.2957(14) 0.9407(13) 0.045(2) Uani 1 1 d . U .
O02I O 0.401(2) 0.5305(13) 0.6981(12) 0.057(2) Uani 1 1 d . U .
O02J O 0.393(2) 0.5236(13) 0.8085(12) 0.056(2) Uani 1 1 d . U .
O02K O 0.732(2) 0.5913(14) 0.6197(12) 0.061(2) Uani 1 1 d . U .
N02L N 0.392(2) 0.4108(15) 0.8899(13) 0.049(2) Uani 1 1 d . U .
O02M O -0.176(2) 0.3745(13) 0.6649(12) 0.058(5) Uani 1 1 d . U .
N02N N -0.1820(19) 0.3720(14) 0.8032(13) 0.046(3) Uani 1 1 d D U .
O02O O 0.561(4) 0.581(3) 0.800(2) 0.0585(19) Uani 0.5 1 d . U P
O02P O 0.435(2) 0.7626(14) 0.7192(12) 0.062(2) Uani 1 1 d . U .
O02Q O 0.454(2) 0.7606(14) 0.8328(13) 0.063(2) Uani 1 1 d . U .
O02R O 0.644(2) 0.8070(14) 0.8450(13) 0.063(2) Uani 1 1 d . U .
O02S O 0.530(2) 0.5502(14) 0.8970(12) 0.059(2) Uani 1 1 d . U .
O02T O 0.634(2) 0.7964(14) 0.7302(13) 0.063(2) Uani 1 1 d . U .
O02U O 0.953(2) 0.5141(14) 0.7529(14) 0.066(6) Uani 1 1 d . U .
O02V O 0.873(2) 0.6170(14) 0.7034(13) 0.062(2) Uani 1 1 d . U .
O02W O 0.826(2) 0.7471(14) 0.8400(13) 0.064(2) Uani 1 1 d . U .
O02X O 0.887(2) 0.6905(16) 0.9390(14) 0.073(6) Uani 1 1 d . U .
O02Y O 0.729(2) 0.5895(14) 0.8994(12) 0.061(2) Uani 1 1 d . U .
C02Z C 0.092(2) 0.4758(16) 1.0097(14) 0.039(3) Uani 1 1 d . U .
H02Z H 0.153648 0.457965 1.018203 0.047 Uiso 1 1 calc R U .
O030 O 0.344(2) 0.6475(14) 0.8220(12) 0.061(2) Uani 1 1 d . U .
O031 O 0.668(2) 0.7034(14) 0.6382(12) 0.062(2) Uani 1 1 d . U .
O032 O 0.684(2) 0.7203(14) 0.9168(13) 0.063(2) Uani 1 1 d . U .
O033 O 0.815(2) 0.7361(14) 0.7215(13) 0.064(2) Uani 1 1 d . U .
O034 O 0.658(4) 0.689(3) 0.814(2) 0.061(2) Uani 0.5 1 d . U P
C035 C 0.041(3) 0.4513(17) 0.5293(15) 0.043(3) Uani 1 1 d . U .
O036 O -0.174(2) 0.1469(14) 0.4616(13) 0.068(5) Uani 1 1 d . U .
C037 C 0.085(2) 0.4048(17) 0.9134(14) 0.039(3) Uani 1 1 d . U .
C038 C -0.090(3) 0.5266(17) 0.5151(14) 0.041(4) Uani 1 1 d . U .
H038 H -0.153825 0.543063 0.524958 0.049 Uiso 1 1 calc R U .
C039 C 0.041(2) 0.4543(17) 0.9582(14) 0.039(3) Uani 1 1 d . U .
O03A O 0.879(2) 0.6906(15) 0.6086(12) 0.064(6) Uani 1 1 d . U .
C03B C -0.055(3) 0.4813(17) 0.5478(15) 0.042(3) Uani 1 1 d . U .
H03B H -0.090066 0.470079 0.580707 0.050 Uiso 1 1 calc R U .
N03D N -0.272(2) 0.2685(13) 0.7180(13) 0.047(3) Uani 1 1 d D U .
O03E O 0.807(2) 0.8619(16) 0.7879(14) 0.077(6) Uani 1 1 d . U .
O03F O 0.326(2) 0.5808(17) 0.9208(13) 0.074(6) Uani 1 1 d . U .
N03G N -0.029(3) 0.1832(18) 0.3712(16) 0.066(4) Uani 1 1 d . U .
C03I C 0.053(2) 0.5245(17) 1.0506(15) 0.042(4) Uani 1 1 d . U .
H03I H 0.092346 0.541994 1.083887 0.050 Uiso 1 1 calc R U .
O2 O -0.2145(19) 0.1744(12) 0.6033(11) 0.051(4) Uani 1 1 d . U .
O4 O 0.4905(18) 0.2018(12) 0.5949(10) 0.046(5) Uani 1 1 d . U .
O5 O 0.377(2) -0.0185(13) 0.6934(12) 0.056(5) Uani 1 1 d . U .
O6 O 0.531(2) 0.8063(13) 0.6238(12) 0.061(5) Uani 1 1 d . U .
O7 O 0.260(2) 0.7536(14) 0.7809(14) 0.066(6) Uani 1 1 d . U .
O8 O 0.521(4) 0.662(3) 0.731(2) 0.0596(19) Uani 0.5 1 d . U P
N10 N -0.239(3) 0.1609(18) 0.3352(16) 0.067(4) Uani 1 1 d . U .
O11 O 0.691(4) 0.606(3) 0.797(2) 0.0598(19) Uani 0.5 1 d . U P
N12 N -0.085(2) 0.2832(16) 0.4758(14) 0.054(3) Uani 1 1 d . U .
C13 C 0.419(3) 0.4045(18) 0.5292(16) 0.050(3) Uani 1 1 d . U .
H13A H 0.367759 0.422916 0.506071 0.060 Uiso 1 1 calc R U .
H13B H 0.484802 0.429291 0.527098 0.060 Uiso 1 1 calc R U .
C15 C 0.430(3) 0.3359(18) 0.5070(16) 0.047(3) Uani 1 1 d . U .
H15A H 0.486362 0.320111 0.528258 0.057 Uiso 1 1 calc R U .
H15B H 0.447464 0.332355 0.465484 0.057 Uiso 1 1 calc R U .
N18 N -0.295(3) 0.2591(17) 0.4402(15) 0.061(3) Uani 1 1 d . U .
O19 O 0.520(4) 0.663(3) 0.804(2) 0.0602(19) Uani 0.5 1 d . U P
C20 C 0.430(3) 0.4048(19) 0.9491(16) 0.051(3) Uani 1 1 d . U .
H20A H 0.381503 0.423211 0.978024 0.061 Uiso 1 1 calc R U .
H20B H 0.496044 0.428983 0.956413 0.061 Uiso 1 1 calc R U .
O1AA O 0.654(4) 0.686(3) 0.733(2) 0.0609(19) Uani 0.5 1 d . U P
O0AA O -0.151(3) 0.3017(16) 0.3508(14) 0.078(6) Uani 1 1 d . U .
C11 C -0.055(3) 0.147(2) 0.309(2) 0.068(5) Uani 1 1 d . U .
H11A H -0.043195 0.177241 0.280642 0.082 Uiso 1 1 calc R U .
H11B H -0.007146 0.112743 0.301058 0.082 Uiso 1 1 calc R U .
C12 C 0.441(3) 0.3360(18) 0.9560(17) 0.050(3) Uani 1 1 d . U .
H12A H 0.462021 0.332634 0.996523 0.060 Uiso 1 1 calc R U .
H12B H 0.495035 0.318885 0.930070 0.060 Uiso 1 1 calc R U .
O13 O 0.553(4) 0.585(3) 0.716(2) 0.0592(19) Uani 0.5 1 d . U P
C0AA C -0.158(3) 0.119(2) 0.302(2) 0.068(5) Uani 1 1 d . U .
H0AA H -0.160906 0.076750 0.316003 0.082 Uiso 1 1 calc R U .
H0AB H -0.176126 0.112402 0.260172 0.082 Uiso 1 1 calc R U .
C3AA C -0.167(3) 0.3260(19) 0.5013(17) 0.052(3) Uani 1 1 d . U .
H3AA H -0.147622 0.343645 0.541687 0.062 Uiso 1 1 calc R U .
H3AB H -0.171615 0.362219 0.478512 0.062 Uiso 1 1 calc R U .
O0A O 1.1551(18) 0.7772(13) 0.9672(9) 0.050(6) Uani 1 1 d . . .
C5AA C -0.267(3) 0.292(2) 0.5011(18) 0.059(4) Uani 1 1 d . U .
H5AA H -0.318389 0.322441 0.514228 0.071 Uiso 1 1 calc R U .
H5AB H -0.265628 0.259722 0.528349 0.071 Uiso 1 1 calc R U .
O4AA O 1.018(2) 0.7131(15) 0.7787(13) 0.069(3) Uani 1 1 d . U .
Na1 Na -0.3336(11) -0.0155(7) 0.5736(6) 0.052(3) Uani 1 1 d . U .
O1 O -0.203(4) -0.008(3) 0.536(3) 0.057(3) Uani 0.5 1 d . U P
O26 O -0.213(5) -0.113(3) 0.636(3) 0.075(9) Uani 0.5 1 d . U P
O42 O -0.394(4) -0.040(3) 0.481(2) 0.058(4) Uani 0.5 1 d . U P
O73 O -0.242(3) 0.0096(16) 0.6808(16) 0.083(5) Uani 1 1 d . U .
O2AA O -0.312(4) -0.047(3) 0.458(2) 0.058(4) Uani 0.5 1 d . U P
C10 C -0.346(2) 0.3200(17) 0.7422(13) 0.052(4) Uani 1 1 d D U .
H10A H -0.344257 0.357120 0.720275 0.063 Uiso 1 1 calc R U .
H10B H -0.416275 0.302448 0.745409 0.063 Uiso 1 1 calc R U .
C1AA C -0.290(2) 0.3338(17) 0.8000(14) 0.050(3) Uani 1 1 d D U .
H1AA H -0.281519 0.292512 0.814508 0.060 Uiso 1 1 calc R U .
H1AB H -0.335138 0.358199 0.827411 0.060 Uiso 1 1 calc R U .
O28 O -0.281(4) -0.108(3) 0.595(3) 0.059(4) Uani 0.5 1 d . U P
O58 O -0.182(4) 0.026(3) 0.538(2) 0.055(3) Uani 0.5 1 d . U P
O94 O -0.381(4) 0.074(3) 0.619(3) 0.060(4) Uani 0.5 1 d . U P
O95 O -0.378(4) 0.087(3) 0.560(3) 0.059(4) Uani 0.5 1 d . U P

loop_
_atom_site_aniso_label
_atom_site_aniso_U_11
_atom_site_aniso_U_22
_atom_site_aniso_U_33
_atom_site_aniso_U_23
_atom_site_aniso_U_13
_atom_site_aniso_U_12
W001 0.0442(7) 0.0342(7) 0.0203(6) 0.0105(5) 0.0005(5) -0.0017(5)
W002 0.0325(6) 0.0347(7) 0.0303(6) 0.0077(5) -0.0055(5) 0.0096(5)
W003 0.0341(6) 0.0329(7) 0.0294(6) 0.0024(5) 0.0088(5) 0.0113(5)
W004 0.0494(7) 0.0290(7) 0.0174(5) -0.0026(5) -0.0013(5) 0.0017(5)
W005 0.0313(6) 0.0364(7) 0.0304(6) 0.0010(5) 0.0122(5) -0.0034(5)
W006 0.0270(6) 0.0416(7) 0.0344(6) 0.0114(5) -0.0068(5) -0.0005(5)
W007 0.0178(5) 0.0456(8) 0.0412(7) 0.0073(6) 0.0000(5) -0.0002(5)
W008 0.0321(6) 0.0309(7) 0.0349(6) 0.0073(5) 0.0066(5) -0.0066(5)
W009 0.0358(6) 0.0261(6) 0.0323(6) -0.0013(5) -0.0111(5) -0.0058(5)
W00A 0.0173(5) 0.0286(7) 0.0594(8) 0.0008(6) 0.0001(5) -0.0016(5)
W00B 0.0397(7) 0.0387(7) 0.0325(6) 0.0072(5) -0.0116(5) 0.0041(6)
W00C 0.0548(8) 0.0207(6) 0.0366(7) -0.0039(5) -0.0031(6) -0.0012(5)
W00D 0.0527(8) 0.0261(7) 0.0409(7) 0.0116(6) 0.0015(6) -0.0030(6)
W00E 0.0485(8) 0.0263(7) 0.0440(7) 0.0042(6) 0.0018(6) 0.0117(6)
W00F 0.0411(7) 0.0438(8) 0.0425(7) 0.0052(6) -0.0027(6) 0.0179(6)
W00G 0.0563(9) 0.0413(8) 0.0405(8) 0.0128(6) -0.0082(6) 0.0022(6)
W00H 0.0332(7) 0.0737(11) 0.0380(7) 0.0103(7) 0.0028(6) -0.0165(7)
W00I 0.0593(10) 0.0391(9) 0.0607(10) 0.0055(7) -0.0039(7) -0.0151(7)
W00J 0.0436(8) 0.0630(10) 0.0449(8) 0.0014(7) 0.0067(6) 0.0027(7)
W00K 0.0946(13) 0.0495(10) 0.0384(8) -0.0009(7) 0.0047(8) 0.0195(9)
W00L 0.0601(11) 0.0866(14) 0.0581(10) 0.0115(10) -0.0152(8) -0.0102(9)
Ni0M 0.0244(17) 0.0259(18) 0.0147(15) 0.0035(13) 0.0013(12) 0.0017(14)
Ni0N 0.0216(16) 0.0284(19) 0.0156(15) 0.0015(13) -0.0017(12) 0.0001(14)
Ni0O 0.0225(16) 0.0272(18) 0.0127(15) 0.0041(13) -0.0004(12) 0.0018(13)
Ni0P 0.0242(18) 0.041(2) 0.0200(17) 0.0026(15) 0.0004(14) 0.0014(15)
Ni0Q 0.0291(18) 0.035(2) 0.0191(17) 0.0073(15) 0.0015(14) 0.0036(15)
Ni0R 0.0213(17) 0.034(2) 0.041(2) 0.0041(17) -0.0014(15) -0.0002(15)
Ni0S 0.058(3) 0.065(3) 0.063(3) 0.007(3) -0.019(3) 0.011(3)
P0T 0.0056(17) 0.0039(18) 0.0035(16) -0.0013(14) -0.0007(13) 0.0016(13)
P0U 0.0056(17) 0.0039(18) 0.0035(16) -0.0013(14) -0.0007(13) 0.0016(13)
O00V 0.036(3) 0.035(3) 0.035(3) 0.007(3) -0.001(3) 0.003(3)
O00X 0.039(4) 0.036(4) 0.040(4) 0.007(3) 0.000(3) 0.001(3)
O00Y 0.037(4) 0.043(4) 0.038(4) 0.008(3) 0.000(3) 0.003(3)
O00Z 0.037(4) 0.044(4) 0.040(4) 0.006(3) -0.003(3) 0.002(3)
O010 0.035(4) 0.039(4) 0.038(4) 0.007(4) -0.001(4) 0.003(4)
O011 0.040(3) 0.033(3) 0.037(3) 0.008(3) 0.000(3) 0.000(3)
O012 0.042(4) 0.050(4) 0.046(4) 0.008(4) -0.002(3) 0.000(4)
O013 0.043(4) 0.034(4) 0.041(4) 0.003(4) -0.001(4) 0.001(4)
O014 0.039(4) 0.035(4) 0.037(4) 0.008(3) -0.002(3) 0.002(3)
O015 0.038(3) 0.035(4) 0.038(3) 0.007(3) -0.001(3) 0.002(3)
O016 0.039(4) 0.034(4) 0.040(4) 0.003(3) -0.002(3) 0.002(3)
O017 0.039(4) 0.041(4) 0.039(4) 0.008(3) -0.002(3) 0.001(3)
O018 0.040(4) 0.033(4) 0.040(4) 0.006(4) 0.000(4) 0.007(4)
O019 0.040(4) 0.047(4) 0.041(4) 0.010(4) 0.002(4) 0.004(4)
O01A 0.040(4) 0.041(4) 0.039(4) 0.008(3) 0.001(3) 0.003(3)
O01B 0.039(4) 0.043(4) 0.040(4) 0.009(4) -0.001(4) 0.007(4)
O01C 0.041(3) 0.035(3) 0.039(3) 0.004(3) -0.002(3) 0.002(3)
O01D 0.043(4) 0.034(4) 0.040(4) 0.005(4) 0.000(4) 0.001(4)
O01E 0.044(4) 0.035(4) 0.039(4) 0.008(4) 0.000(4) -0.001(4)
O01F 0.042(4) 0.037(4) 0.038(4) 0.006(4) 0.002(4) 0.003(4)
O01G 0.043(4) 0.035(4) 0.040(4) 0.007(4) 0.001(4) -0.001(4)
O01H 0.046(4) 0.037(4) 0.047(4) 0.002(4) -0.003(4) 0.000(4)
O01I 0.040(4) 0.032(4) 0.041(4) 0.007(4) -0.001(4) 0.003(4)
O01J 0.042(4) 0.036(4) 0.043(4) 0.004(3) -0.001(3) -0.001(3)
O01K 0.038(3) 0.040(4) 0.038(3) 0.008(3) -0.001(3) 0.000(3)
O01L 0.040(3) 0.039(3) 0.039(3) 0.004(3) 0.000(3) 0.003(3)
O01M 0.037(4) 0.035(4) 0.039(4) 0.007(4) 0.000(4) 0.005(4)
O01N 0.045(4) 0.036(4) 0.043(4) 0.005(4) -0.002(4) -0.001(4)
O01O 0.034(4) 0.044(4) 0.038(4) 0.003(4) -0.003(4) 0.003(4)
O01P 0.046(4) 0.039(4) 0.045(4) 0.001(4) -0.003(4) 0.001(4)
O01Q 0.037(4) 0.048(4) 0.042(4) 0.004(4) -0.005(4) 0.002(4)
O01R 0.044(9) 0.035(9) 0.051(9) 0.013(8) 0.009(8) -0.006(8)
O01S 0.043(4) 0.037(4) 0.042(4) 0.007(4) 0.002(4) -0.001(4)
O01T 0.034(8) 0.039(9) 0.053(9) 0.010(8) -0.007(8) 0.009(8)
O01V 0.044(4) 0.035(4) 0.043(4) 0.007(4) -0.001(4) 0.003(4)
O01W 0.057(4) 0.062(4) 0.060(4) 0.009(4) -0.001(4) -0.004(4)
O01X 0.057(4) 0.060(4) 0.059(4) 0.009(4) 0.000(4) -0.003(4)
O01Y 0.056(10) 0.054(10) 0.040(9) 0.014(9) -0.005(9) -0.008(9)
O01Z 0.054(4) 0.058(4) 0.058(4) 0.011(3) 0.000(3) 0.000(3)
O020 0.057(10) 0.052(10) 0.051(10) -0.015(9) -0.010(9) 0.001(9)
O021 0.062(10) 0.053(10) 0.047(10) -0.006(9) -0.013(9) 0.003(9)
O022 0.058(4) 0.060(4) 0.060(4) 0.008(4) 0.001(4) 0.000(4)
O023 0.053(4) 0.059(4) 0.058(4) 0.004(4) -0.003(4) 0.001(4)
O024 0.059(4) 0.063(4) 0.063(4) 0.006(4) 0.001(4) -0.004(4)
N025 0.046(4) 0.052(4) 0.047(4) 0.009(4) 0.002(4) -0.001(4)
O026 0.057(4) 0.061(4) 0.060(4) 0.009(3) -0.001(3) -0.002(3)
O027 0.058(4) 0.061(4) 0.060(4) 0.010(4) 0.002(4) -0.002(4)
O028 0.060(10) 0.051(10) 0.033(9) 0.008(8) -0.002(8) 0.008(9)
O029 0.060(10) 0.046(10) 0.053(10) 0.026(9) 0.004(9) 0.006(9)
O02A 0.060(4) 0.063(4) 0.060(4) 0.008(4) -0.004(4) -0.001(4)
O02B 0.053(10) 0.078(11) 0.057(11) 0.009(10) -0.005(9) -0.015(10)
O02C 0.071(11) 0.044(10) 0.048(10) 0.027(9) -0.002(10) -0.009(10)
N02D 0.043(4) 0.047(4) 0.043(4) 0.007(4) 0.003(4) 0.000(4)
O02E 0.090(13) 0.064(12) 0.057(11) -0.011(11) 0.001(11) 0.007(11)
O02F 0.055(4) 0.061(4) 0.059(4) 0.010(3) 0.001(3) 0.001(3)
C02G 0.041(4) 0.045(5) 0.042(4) 0.009(4) -0.001(4) 0.007(4)
N02H 0.042(4) 0.049(4) 0.044(4) 0.008(4) -0.006(4) 0.000(4)
O02I 0.054(4) 0.059(4) 0.058(4) 0.010(3) 0.001(3) 0.001(3)
O02J 0.053(4) 0.058(4) 0.057(4) 0.005(3) -0.003(3) 0.002(3)
O02K 0.059(4) 0.063(4) 0.059(4) 0.010(4) -0.002(4) -0.004(4)
N02L 0.046(4) 0.053(4) 0.049(4) 0.006(4) -0.005(4) 0.000(4)
O02M 0.063(9) 0.051(9) 0.062(9) 0.012(8) -0.021(8) 0.006(8)
N02N 0.043(5) 0.044(5) 0.049(5) 0.001(5) 0.004(5) 0.003(5)
O02O 0.056(4) 0.060(4) 0.059(4) 0.008(3) -0.002(3) 0.000(3)
O02P 0.060(4) 0.062(4) 0.063(4) 0.009(4) 0.000(4) -0.001(4)
O02Q 0.062(4) 0.063(4) 0.063(4) 0.009(4) -0.003(4) -0.001(4)
O02R 0.062(4) 0.065(4) 0.064(4) 0.010(4) -0.001(4) 0.001(4)
O02S 0.055(4) 0.062(4) 0.060(4) 0.006(4) -0.004(4) 0.002(4)
O02T 0.061(4) 0.065(4) 0.064(4) 0.006(4) -0.002(4) 0.000(4)
O02U 0.040(10) 0.066(12) 0.089(13) 0.001(11) 0.004(10) 0.002(10)
O02V 0.060(4) 0.064(4) 0.063(4) 0.010(4) -0.002(4) -0.005(4)
O02W 0.063(4) 0.065(4) 0.064(4) 0.010(4) 0.000(4) 0.000(4)
O02X 0.070(12) 0.074(12) 0.072(12) -0.002(11) -0.003(11) -0.004(11)
O02Y 0.058(4) 0.063(4) 0.060(4) 0.008(4) 0.000(4) -0.003(4)
C02Z 0.032(5) 0.044(6) 0.039(6) -0.001(5) -0.006(5) 0.007(5)
O030 0.059(4) 0.062(4) 0.060(4) 0.009(4) -0.005(4) 0.000(4)
O031 0.059(4) 0.064(4) 0.062(4) 0.007(4) -0.001(4) -0.001(4)
O032 0.061(4) 0.065(4) 0.063(4) 0.011(4) 0.000(4) 0.000(4)
O033 0.061(4) 0.065(4) 0.064(4) 0.006(4) -0.001(4) -0.002(4)
O034 0.058(4) 0.062(4) 0.061(4) 0.009(3) -0.001(3) -0.001(3)
C035 0.041(5) 0.047(5) 0.042(5) 0.011(5) 0.002(5) 0.007(5)
O036 0.074(9) 0.061(9) 0.066(9) -0.002(8) -0.003(8) 0.012(8)
C037 0.034(5) 0.044(5) 0.039(5) 0.002(5) -0.005(4) 0.003(5)
C038 0.038(8) 0.047(8) 0.042(8) 0.017(7) 0.009(7) 0.014(7)
C039 0.032(5) 0.046(6) 0.038(6) 0.002(5) -0.006(5) 0.005(5)
O03A 0.057(11) 0.075(12) 0.059(11) 0.009(11) -0.001(10) -0.016(11)
C03B 0.041(5) 0.046(5) 0.041(5) 0.013(5) 0.002(5) 0.009(5)
N03D 0.043(5) 0.044(5) 0.052(5) 0.001(5) -0.001(5) -0.001(5)
O03E 0.072(12) 0.072(12) 0.080(13) 0.003(11) -0.010(11) -0.016(11)
O03F 0.069(11) 0.092(12) 0.061(11) 0.013(11) -0.005(10) 0.000(11)
N03G 0.067(7) 0.063(7) 0.066(7) -0.001(7) -0.006(7) 0.009(7)
C03I 0.035(7) 0.049(7) 0.039(7) -0.006(7) -0.005(6) 0.005(6)
O2 0.047(8) 0.046(8) 0.056(8) -0.008(8) -0.011(8) -0.004(8)
O4 0.044(9) 0.049(10) 0.044(9) -0.002(8) 0.012(8) 0.010(8)
O5 0.059(11) 0.055(11) 0.054(11) 0.004(10) -0.006(10) 0.007(10)
O6 0.074(12) 0.046(11) 0.066(11) 0.024(10) -0.007(10) -0.001(10)
O7 0.059(11) 0.062(12) 0.082(12) 0.016(11) 0.000(11) 0.028(10)
O8 0.057(4) 0.061(4) 0.060(4) 0.009(3) -0.001(3) -0.001(3)
N10 0.068(7) 0.063(7) 0.067(7) -0.001(7) -0.009(7) 0.008(7)
O11 0.057(3) 0.061(4) 0.060(3) 0.008(3) -0.001(3) -0.001(3)
N12 0.053(5) 0.053(5) 0.054(5) 0.002(5) -0.005(5) 0.008(5)
C13 0.047(5) 0.054(5) 0.048(5) 0.009(5) 0.002(5) -0.002(5)
C15 0.043(6) 0.054(6) 0.045(6) 0.006(5) 0.005(5) -0.002(6)
N18 0.059(6) 0.060(6) 0.061(6) -0.001(6) -0.007(6) 0.010(6)
O19 0.058(3) 0.062(4) 0.060(3) 0.008(3) -0.001(3) 0.000(3)
C20 0.047(5) 0.056(5) 0.049(5) 0.006(5) -0.006(5) -0.001(5)
O1AA 0.059(4) 0.062(4) 0.061(4) 0.009(3) -0.001(3) -0.001(3)
O0AA 0.078(11) 0.076(11) 0.075(11) -0.006(10) -0.005(10) -0.006(10)
C11 0.071(8) 0.064(8) 0.069(8) 0.000(8) -0.007(8) 0.010(8)
C12 0.045(6) 0.056(6) 0.048(6) 0.007(6) -0.009(5) -0.001(6)
O13 0.057(3) 0.061(4) 0.060(4) 0.009(3) -0.001(3) -0.001(3)
C0AA 0.071(8) 0.064(8) 0.069(8) -0.001(8) -0.008(8) 0.011(8)
C3AA 0.051(5) 0.052(5) 0.052(5) 0.005(5) -0.002(5) 0.008(5)
O0A 0.048(14) 0.077(18) 0.025(11) 0.004(11) 0.008(10) 0.004(13)
C5AA 0.058(7) 0.058(7) 0.060(7) -0.001(6) -0.004(6) 0.008(6)
O4AA 0.069(6) 0.069(6) 0.069(6) 0.008(5) 0.001(5) -0.004(5)
Na1 0.048(5) 0.049(5) 0.055(5) -0.008(4) 0.018(4) -0.002(4)
O1 0.054(6) 0.049(6) 0.064(6) -0.006(6) -0.001(6) 0.000(6)
O26 0.072(17) 0.073(17) 0.077(17) -0.001(16) 0.001(16) -0.006(16)
O42 0.054(7) 0.051(7) 0.066(7) -0.007(7) 0.000(6) 0.001(7)
O73 0.079(10) 0.074(10) 0.090(10) -0.003(9) 0.002(9) -0.006(9)
O2AA 0.055(7) 0.049(7) 0.065(7) -0.006(7) -0.001(7) 0.002(7)
C10 0.047(7) 0.050(7) 0.059(7) 0.000(7) 0.001(6) 0.000(6)
C1AA 0.047(6) 0.046(6) 0.055(6) -0.001(6) 0.001(6) 0.001(6)
O28 0.056(7) 0.051(7) 0.067(7) -0.006(7) 0.001(7) 0.001(7)
O58 0.053(6) 0.047(6) 0.062(6) -0.004(6) 0.000(5) 0.002(5)
O94 0.056(7) 0.051(7) 0.068(7) -0.006(7) -0.001(7) 0.001(7)
O95 0.056(7) 0.051(7) 0.067(7) -0.006(7) -0.001(7) 0.001(7)

loop_
_atom_type_symbol
_atom_type_description
_atom_type_scat_dispersion_real
_atom_type_scat_dispersion_imag
_atom_type_scat_source
C C 0.0033 0.0016 'International Tables Vol C Tables 4.2.6.8 and 6.1.1.4'
N N 0.0061 0.0033 'International Tables Vol C Tables 4.2.6.8 and 6.1.1.4'
Na Na 0.0362 0.0249 'International Tables Vol C Tables 4.2.6.8 and 6.1.1.4'
Ni Ni 0.3393 1.1124 'International Tables Vol C Tables 4.2.6.8 and 6.1.1.4'
O O 0.0106 0.0060 'International Tables Vol C Tables 4.2.6.8 and 6.1.1.4'
P P 0.1023 0.0942 'International Tables Vol C Tables 4.2.6.8 and 6.1.1.4'
W W -0.8490 6.8722 'International Tables Vol C Tables 4.2.6.8 and 6.1.1.4'
H H 0.0000 0.0000 'International Tables Vol C Tables 4.2.6.8 and 6.1.1.4'

loop_
_geom_angle_atom_site_label_1
_geom_angle_atom_site_label_2
_geom_angle_atom_site_label_3
_geom_angle
_geom_angle_site_symmetry_1
O01Y W001 O01K 103.4(11) .
O01Y W001 O014 101.4(11) .
O01K W001 O014 90.5(9) .
O01Y W001 O01G 100.8(11) .
O01K W001 O01G 90.2(9) .
O014 W001 O01G 157.0(9) .
O01Y W001 O01E 101.3(10) .
O01K W001 O01E 155.2(9) .
O014 W001 O01E 86.7(9) .
O01G W001 O01E 83.0(9) .
O01Y W001 O011 172.6(9) .
O01K W001 O011 82.4(8) .
O014 W001 O011 82.9(8) .
O01G W001 O011 74.4(8) .
O01E W001 O011 72.7(8) .
O01T W002 O017 104.2(10) .
O01T W002 O01M 101.7(10) .
O017 W002 O01M 90.2(9) .
O01T W002 O014 102.2(10) .
O017 W002 O014 93.0(9) .
O01M W002 O014 154.3(9) .
O01T W002 O01I 99.5(10) .
O017 W002 O01I 156.2(9) .
O01M W002 O01I 82.7(9) .
O014 W002 O01I 84.2(9) .
O01T W002 O015 169.5(9) .
O017 W002 O015 84.6(9) .
O01M W002 O015 72.3(8) .
O014 W002 O015 82.7(8) .
O01I W002 O015 71.6(8) .
O4 W003 O01A 103.6(11) .
O4 W003 O01F 101.5(11) .
O01A W003 O01F 92.4(10) .
O4 W003 O01M 101.5(10) .
O01A W003 O01M 90.3(9) .
O01F W003 O01M 155.5(9) .
O4 W003 O018 98.8(10) .
O01A W003 O018 157.5(9) .
O01F W003 O018 85.3(9) .
O01M W003 O018 82.9(9) .
O4 W003 O015 169.8(10) .
O01A W003 O015 84.8(9) .
O01F W003 O015 83.6(8) .
O01M W003 O015 72.4(8) .
O018 W003 O015 72.7(8) .
O028 W004 O01L 105.3(11) .
O028 W004 O01F 102.6(10) .
O01L W004 O01F 90.2(9) .
O028 W004 O01P 99.7(11) .
O01L W004 O01P 89.5(10) .
O01F W004 O01P 157.0(9) .
O028 W004 O013 99.5(10) .
O01L W004 O013 155.1(9) .
O01F W004 O013 87.0(9) .
O01P W004 O013 83.6(9) .
O028 W004 O01C 170.2(10) .
O01L W004 O01C 81.9(9) .
O01F W004 O01C 83.8(8) .
O01P W004 O01C 73.4(8) .
O013 W004 O01C 73.2(8) .
O021 W005 O02K 102.3(13) .
O021 W005 O01Z 103.2(13) .
O02K W005 O01Z 154.3(12) .
O021 W005 O02F 104.7(12) .
O02K W005 O02F 88.4(12) .
O01Z W005 O02F 88.4(11) .
O021 W005 O01W 100.0(12) .
O02K W005 O01W 88.6(12) .
O01Z W005 O01W 83.7(11) .
O02F W005 O01W 155.2(12) .
O021 W005 O13 157.2(15) .
O02K W005 O13 92.8(15) .
O01Z W005 O13 64.1(15) .
O02F W005 O13 58.3(15) .
O01W W005 O13 97.3(15) .
O02B W006 O02F 103.6(13) .
O02B W006 O02I 104.3(13) .
O02F W006 O02I 87.5(12) .
O02B W006 O027 100.5(13) .
O02F W006 O027 89.1(12) .
O02I W006 O027 155.0(12) .
O02B W006 O022 98.0(13) .
O02F W006 O022 158.3(12) .
O02I W006 O022 88.7(12) .
O027 W006 O022 85.4(12) .
O02B W006 O13 159.5(17) .
O02F W006 O13 62.4(16) .
O02I W006 O13 62.3(16) .
O027 W006 O13 94.4(16) .
O022 W006 O13 97.1(16) .
O02B W006 O8 160.4(17) .
O02F W006 O8 91.6(16) .
O02I W006 O8 88.3(15) .
O027 W006 O8 67.1(15) .
O022 W006 O8 66.9(15) .
O13 W006 O8 40.0(18) .
O02U W007 O024 102.1(13) .
O02U W007 O01X 103.1(13) .
O024 W007 O01X 91.2(12) .
O02U W007 O02V 100.3(14) .
O024 W007 O02V 90.6(12) .
O01X W007 O02V 155.6(12) .
O02U W007 O01W 96.6(13) .
O024 W007 O01W 161.3(12) .
O01X W007 O01W 84.0(12) .
O02V W007 O01W 86.6(12) .
O02U W007 O11 161.1(17) .
O024 W007 O11 67.7(16) .
O01X W007 O11 62.6(16) .
O02V W007 O11 95.8(16) .
O01W W007 O11 94.2(16) .
O02U W007 O026 160.3(17) .
O024 W007 O026 93.9(16) .
O01X W007 O026 87.8(15) .
O02V W007 O026 67.8(15) .
O01W W007 O026 67.9(16) .
O11 W007 O026 38.1(18) .
O01R W008 O00X 102.3(10) .
O01R W008 O01J 100.8(10) .
O00X W008 O01J 91.8(9) .
O01R W008 O01G 100.8(10) .
O00X W008 O01G 90.1(9) .
O01J W008 O01G 157.3(9) .
O01R W008 O01S 100.4(10) .
O00X W008 O01S 157.2(9) .
O01J W008 O01S 86.2(9) .
O01G W008 O01S 83.4(9) .
O01R W008 O011 171.6(9) .
O00X W008 O011 84.6(8) .
O01J W008 O011 83.8(8) .
O01G W008 O011 74.0(8) .
O01S W008 O011 72.6(8) .
O2 W009 O016 103.2(10) .
O2 W009 O01P 99.3(11) .
O016 W009 O01P 90.7(10) .
O2 W009 O01J 101.4(11) .
O016 W009 O01J 92.2(10) .
O01P W009 O01J 157.8(10) .
O2 W009 O01H 99.9(10) .
O016 W009 O01H 156.7(9) .
O01P W009 O01H 82.2(10) .
O01J W009 O01H 86.5(9) .
O2 W009 O01C 170.3(9) .
O016 W009 O01C 84.6(8) .
O01P W009 O01C 74.5(9) .
O01J W009 O01C 83.9(8) .
O01H W009 O01C 72.1(8) .
O012 W00A O02J 103.3(11) .
O012 W00A O01Z 102.1(11) .
O02J W00A O01Z 154.4(12) .
O012 W00A O023 98.4(11) .
O02J W00A O023 89.9(11) .
O01Z W00A O023 89.1(11) .
O012 W00A O02I 105.8(11) .
O02J W00A O02I 84.2(11) .
O01Z W00A O02I 86.4(11) .
O023 W00A O02I 155.8(12) .
O012 W00A O02O 161.6(15) .
O02J W00A O02O 65.9(15) .
O01Z W00A O02O 90.2(15) .
O023 W00A O02O 67.8(15) .
O02I W00A O02O 88.5(15) .
O029 W00B O02Y 102.2(13) .
O029 W00B O02S 104.1(12) .
O02Y W00B O02S 92.5(12) .
O029 W00B O01X 101.8(12) .
O02Y W00B O01X 89.1(12) .
O02S W00B O01X 153.1(12) .
O029 W00B O023 97.4(12) .
O02Y W00B O023 160.1(12) .
O02S W00B O023 85.9(11) .
O01X W00B O023 83.6(11) .
O029 W00B O02O 162.4(16) .
O02Y W00B O02O 92.9(16) .
O02S W00B O02O 65.9(15) .
O01X W00B O02O 87.2(15) .
O023 W00B O02O 68.4(15) .
O020 W00C O01H 101.3(11) .
O020 W00C O013 101.7(11) .
O01H W00C O013 88.8(10) .
O020 W00C O01N 101.4(11) .
O01H W00C O01N 88.5(10) .
O013 W00C O01N 156.8(9) .
O020 W00C O01V 103.4(11) .
O01H W00C O01V 155.2(10) .
O013 W00C O01V 87.8(9) .
O01N W00C O01V 85.0(9) .
O020 W00C O01C 171.1(10) .
O01H W00C O01C 72.1(8) .
O013 W00C O01C 72.6(8) .
O01N W00C O01C 84.7(8) .
O01V W00C O01C 83.5(8) .
O02C W00D O01E 100.3(11) .
O02C W00D O01D 102.4(11) .
O01E W00D O01D 87.7(9) .
O02C W00D O01N 102.5(11) .
O01E W00D O01N 157.0(9) .
O01D W00D O01N 84.9(9) .
O02C W00D O01S 103.4(11) .
O01E W00D O01S 88.6(10) .
O01D W00D O01S 154.3(9) .
O01N W00D O01S 88.7(10) .
O02C W00D O011 171.3(10) .
O01E W00D O011 72.6(8) .
O01D W00D O011 82.7(8) .
O01N W00D O011 84.9(8) .
O01S W00D O011 71.9(8) .
O5 W00E O01I 101.0(11) .
O5 W00E O018 100.9(11) .
O01I W00E O018 90.1(9) .
O5 W00E O01V 104.0(11) .
O01I W00E O01V 154.9(9) .
O018 W00E O01V 87.2(9) .
O5 W00E O01D 103.7(11) .
O01I W00E O01D 88.0(9) .
O018 W00E O01D 155.2(9) .
O01V W00E O01D 84.1(9) .
O7 W00F O030 103.6(14) .
O7 W00F O02Q 102.1(14) .
O030 W00F O02Q 91.3(12) .
O7 W00F O02P 96.9(13) .
O030 W00F O02P 159.4(12) .
O02Q W00F O02P 86.5(12) .
O7 W00F O022 101.6(14) .
O030 W00F O022 88.8(12) .
O02Q W00F O022 155.6(12) .
O02P W00F O022 84.9(12) .
O7 W00F O19 158.9(17) .
O030 W00F O19 64.9(16) .
O02Q W00F O19 62.3(16) .
O02P W00F O19 96.2(16) .
O022 W00F O19 96.0(16) .
O7 W00F O8 160.6(16) .
O030 W00F O8 92.2(16) .
O02Q W00F O8 88.6(16) .
O02P W00F O8 67.3(15) .
O022 W00F O8 67.0(15) .
O19 W00F O8 40.0(18) .
O6 W00G O02T 103.9(13) .
O6 W00G O027 100.5(13) .
O02T W00G O027 155.5(12) .
O6 W00G O02P 99.3(13) .
O02T W00G O02P 88.0(12) .
O027 W00G O02P 85.2(12) .
O6 W00G O031 107.3(13) .
O02T W00G O031 91.2(12) .
O027 W00G O031 84.3(12) .
O02P W00G O031 152.7(12) .
O6 W00G O8 161.0(16) .
O02T W00G O8 88.9(15) .
O027 W00G O8 66.7(15) .
O02P W00G O8 66.7(15) .
O031 W00G O8 86.0(15) .
O6 W00G O1AA 157.7(16) .
O02T W00G O1AA 62.1(16) .
O027 W00G O1AA 95.5(15) .
O02P W00G O1AA 97.4(15) .
O031 W00G O1AA 58.7(15) .
O8 W00G O1AA 41.3(17) .
O03A W00H O033 103.8(13) .
O03A W00H O031 105.9(13) .
O033 W00H O031 92.3(13) .
O03A W00H O02K 100.3(13) .
O033 W00H O02K 155.7(12) .
O031 W00H O02K 83.3(12) .
O03A W00H O02V 100.7(13) .
O033 W00H O02V 87.6(13) .
O031 W00H O02V 152.7(12) .
O02K W00H O02V 85.7(12) .
O03A W00H O1AA 158.3(17) .
O033 W00H O1AA 62.8(16) .
O031 W00H O1AA 60.4(16) .
O02K W00H O1AA 94.8(16) .
O02V W00H O1AA 95.9(16) .
O03A W00H O026 161.5(17) .
O033 W00H O026 88.7(16) .
O031 W00H O026 86.9(15) .
O02K W00H O026 67.3(15) .
O02V W00H O026 65.8(15) .
O1AA W00H O026 40.2(18) .
O03E W00I O02R 101.1(15) .
O03E W00I O02W 103.4(14) .
O02R W00I O02W 90.3(12) .
O03E W00I O02T 100.9(14) .
O02R W00I O02T 84.7(12) .
O02W W00I O02T 155.7(12) .
O03E W00I O033 103.3(14) .
O02R W00I O033 155.4(12) .
O02W W00I O033 87.0(12) .
O02T W00I O033 87.7(12) .
O03E W00I O034 163.8(17) .
O02R W00I O034 67.3(16) .
O02W W00I O034 66.6(15) .
O02T W00I O034 89.6(16) .
O033 W00I O034 89.3(16) .
O03F W00J O02S 101.3(13) .
O03F W00J O02A 102.3(14) .
O02S W00J O02A 93.5(12) .
O03F W00J O030 98.3(13) .
O02S W00J O030 160.1(12) .
O02A W00J O030 85.5(12) .
O03F W00J O02J 100.1(13) .
O02S W00J O02J 87.6(11) .
O02A W00J O02J 156.9(12) .
O030 W00J O02J 85.8(11) .
O03F W00J O02O 161.4(17) .
O02S W00J O02O 66.6(15) .
O02A W00J O02O 92.7(16) .
O030 W00J O02O 93.6(15) .
O02J W00J O02O 66.5(15) .
O03F W00J O19 155.5(17) .
O02S W00J O19 99.6(15) .
O02A W00J O19 63.6(16) .
O030 W00J O19 62.2(15) .
O02J W00J O19 93.4(15) .
O02O W00J O19 42.7(18) .
O02E W00K O02A 103.4(14) .
O02E W00K O032 101.3(14) .
O02A W00K O032 93.2(12) .
O02E W00K O02Q 103.6(14) .
O02A W00K O02Q 86.1(12) .
O032 W00K O02Q 154.6(12) .
O02E W00K O02R 98.2(14) .
O02A W00K O02R 157.8(12) .
O032 W00K O02R 87.7(12) .
O02Q W00K O02R 83.8(12) .
O02E W00K O034 159.7(17) .
O02A W00K O034 92.7(16) .
O032 W00K O034 65.0(16) .
O02Q W00K O034 89.7(16) .
O02R W00K O034 67.5(16) .
O02X W00L O032 98.7(13) .
O02X W00L O02W 97.6(14) .
O032 W00L O02W 87.7(12) .
O02X W00L O02Y 100.1(13) .
O032 W00L O02Y 92.4(12) .
O02W W00L O02Y 162.0(12) .
O02X W00L O024 99.4(13) .
O032 W00L O024 161.8(12) .
O02W W00L O024 88.7(12) .
O02Y W00L O024 85.6(12) .
O02X W00L O034 160.1(17) .
O032 W00L O034 66.8(16) .
O02W W00L O034 69.3(16) .
O02Y W00L O034 94.3(16) .
O024 W00L O034 95.3(16) .
O02X W00L O11 156.6(16) .
O032 W00L O11 99.7(16) .
O02W W00L O11 97.5(15) .
O02Y W00L O11 64.8(15) .
O024 W00L O11 63.2(15) .
O034 W00L O11 43.3(19) .
O00Y Ni0M O01L 86.5(9) .
O00Y Ni0M O01B 91.0(9) .
O01L Ni0M O01B 92.8(9) .
O00Y Ni0M O016 172.0(9) .
O01L Ni0M O016 94.9(9) .
O01B Ni0M O016 96.9(9) .
O00Y Ni0M O010 93.8(9) .
O01L Ni0M O010 172.3(9) .
O01B Ni0M O010 94.9(9) .
O016 Ni0M O010 83.7(9) .
O00Y Ni0M O00V 82.8(8) .
O01L Ni0M O00V 88.5(8) .
O01B Ni0M O00V 173.5(9) .
O016 Ni0M O00V 89.3(8) .
O010 Ni0M O00V 83.9(8) .
O00Y Ni0M Ni0Q 43.3(6) .
O01L Ni0M Ni0Q 45.2(6) .
O01B Ni0M Ni0Q 82.3(6) .
O016 Ni0M Ni0Q 139.6(6) .
O010 Ni0M Ni0Q 136.6(6) .
O00V Ni0M Ni0Q 94.2(6) .
O00Z Ni0N O01O 91.1(9) .
O00Z Ni0N O01K 84.6(9) .
O01O Ni0N O01K 91.6(9) .
O00Z Ni0N O010 94.6(9) .
O01O Ni0N O010 96.2(9) .
O01K Ni0N O010 172.2(9) .
O00Z Ni0N O00X 172.4(9) .
O01O Ni0N O00X 96.5(9) .
O01K Ni0N O00X 95.9(9) .
O010 Ni0N O00X 83.9(8) .
O00Z Ni0N O00V 83.1(9) .
O01O Ni0N O00V 174.1(9) .
O01K Ni0N O00V 87.8(8) .
O010 Ni0N O00V 84.4(8) .
O00X Ni0N O00V 89.3(8) .
O00Z Ni0N Ni0P 42.9(6) .
O01O Ni0N Ni0P 81.6(6) .
O01K Ni0N Ni0P 43.7(6) .
O010 Ni0N Ni0P 137.0(6) .
O00X Ni0N Ni0P 139.1(6) .
O00V Ni0N Ni0P 94.0(6) .
O00Y Ni0O O00Z 92.7(9) .
O00Y Ni0O O017 172.0(9) .
O00Z Ni0O O017 83.8(9) .
O00Y Ni0O O012 90.4(9) .
O00Z Ni0O O012 92.2(9) .
O017 Ni0O O012 96.8(9) .
O00Y Ni0O O01A 84.2(9) .
O00Z Ni0O O01A 171.6(9) .
O017 Ni0O O01A 98.4(9) .
O012 Ni0O O01A 95.6(9) .
O00Y Ni0O O00V 82.5(8) .
O00Z Ni0O O00V 81.6(8) .
O017 Ni0O O00V 89.9(8) .
O012 Ni0O O00V 170.3(9) .
O01A Ni0O O00V 90.3(8) .
O00Z Ni0P O01Q 89.4(9) .
O00Z Ni0P O01K 83.2(9) .
O01Q Ni0P O01K 87.5(9) .
O00Z Ni0P N02H 177.2(11) .
O01Q Ni0P N02H 93.1(10) .
O01K Ni0P N02H 95.7(10) .
O00Z Ni0P N02L 96.2(11) .
O01Q Ni0P N02L 90.0(11) .
O01K Ni0P N02L 177.4(11) .
N02H Ni0P N02L 85.0(12) .
O00Z Ni0P O017 78.2(8) .
O01Q Ni0P O017 165.4(8) .
O01K Ni0P O017 83.5(8) .
N02H Ni0P O017 99.2(10) .
N02L Ni0P O017 98.8(10) .
O00Z Ni0P Ni0N 41.9(6) .
O01Q Ni0P Ni0N 78.0(6) .
O01K Ni0P Ni0N 43.2(6) .
N02H Ni0P Ni0N 137.6(8) .
N02L Ni0P Ni0N 135.5(8) .
O017 Ni0P Ni0N 87.6(6) .
O00Y Ni0Q O019 88.8(9) .
O00Y Ni0Q N025 96.0(11) .
O019 Ni0Q N025 90.4(11) .
O00Y Ni0Q N02D 177.0(10) .
O019 Ni0Q N02D 93.9(10) .
N025 Ni0Q N02D 85.3(12) .
O00Y Ni0Q O01L 83.8(9) .
O019 Ni0Q O01L 87.5(9) .
N025 Ni0Q O01L 177.9(11) .
N02D Ni0Q O01L 95.0(10) .
O00Y Ni0Q O01A 78.6(8) .
O019 Ni0Q O01A 165.4(8) .
N025 Ni0Q O01A 98.2(10) .
N02D Ni0Q O01A 98.6(10) .
O01L Ni0Q O01A 83.8(8) .
O00Y Ni0Q Ni0M 42.7(6) .
O019 Ni0Q Ni0M 77.7(6) .
N025 Ni0Q Ni0M 136.2(9) .
N02D Ni0Q Ni0M 136.8(8) .
O01L Ni0Q Ni0M 43.0(6) .
O01A Ni0Q Ni0M 88.0(6) .
O010 Ni0R N03D 177.5(11) .
O010 Ni0R N02N 93.0(9) .
N03D Ni0R N02N 88.5(10) .
O010 Ni0R O02M 89.9(10) .
N03D Ni0R O02M 87.8(11) .
N02N Ni0R O02M 99.2(12) .
O010 Ni0R O016 82.1(8) .
N03D Ni0R O016 96.7(9) .
N02N Ni0R O016 172.2(10) .
O02M Ni0R O016 86.8(10) .
O010 Ni0R O00X 82.3(8) .
N03D Ni0R O00X 99.9(10) .
N02N Ni0R O00X 86.9(10) .
O02M Ni0R O00X 170.4(10) .
O016 Ni0R O00X 86.5(8) .
N03G Ni0S N18 179.6(16) .
N03G Ni0S N10 85.6(14) .
N18 Ni0S N10 94.8(14) .
N03G Ni0S O036 89.6(13) .
N18 Ni0S O036 90.5(13) .
N10 Ni0S O036 92.3(13) .
N03G Ni0S N12 94.6(13) .
N18 Ni0S N12 84.9(13) .
N10 Ni0S N12 178.9(14) .
O036 Ni0S N12 88.8(12) .
N03G Ni0S O0AA 92.1(14) .
N18 Ni0S O0AA 87.7(13) .
N10 Ni0S O0AA 90.0(13) .
O036 Ni0S O0AA 177.2(12) .
N12 Ni0S O0AA 88.9(12) .
O026 P0T O11 64(3) .
O026 P0T O1AA 70(3) .
O11 P0T O1AA 108(3) .
O026 P0T O02O 108(3) .
O11 P0T O02O 70(3) .
O1AA P0T O02O 178(3) .
O026 P0T O19 178(3) .
O11 P0T O19 117(3) .
O1AA P0T O19 109(3) .
O02O P0T O19 72(3) .
O026 P0T O8 112(3) .
O11 P0T O8 177(3) .
O1AA P0T O8 71(3) .
O02O P0T O8 110(3) .
O19 P0T O8 66(3) .
O026 P0T O13 72(3) .
O11 P0T O13 112(3) .
O1AA P0T O13 103(3) .
O02O P0T O13 78(3) .
O19 P0T O13 107(3) .
O8 P0T O13 65(3) .
O026 P0T O034 108(3) .
O11 P0T O034 72(3) .
O1AA P0T O034 73(3) .
O02O P0T O034 107(3) .
O19 P0T O034 73(3) .
O8 P0T O034 111(3) .
O13 P0T O034 175(3) .
O015 P0U O011 109.5(12) .
O015 P0U O01C 109.6(12) .
O011 P0U O01C 109.0(12) .
O015 P0U O00V 109.3(12) .
O011 P0U O00V 109.5(12) .
O01C P0U O00V 110.0(11) .
P0U O00V Ni0N 125.5(12) .
P0U O00V Ni0M 124.7(12) .
Ni0N O00V Ni0M 91.9(8) .
P0U O00V Ni0O 122.7(11) .
Ni0N O00V Ni0O 91.3(8) .
Ni0M O00V Ni0O 90.9(8) .
W008 O00X Ni0N 134.8(12) .
W008 O00X Ni0R 126.6(11) .
Ni0N O00X Ni0R 94.3(9) .
Ni0O O00Y Ni0M 103.8(10) .
Ni0O O00Y Ni0Q 103.1(10) .
Ni0M O00Y Ni0Q 94.1(9) .
Ni0N O00Z Ni0O 104.0(10) .
Ni0N O00Z Ni0P 95.2(9) .
Ni0O O00Z Ni0P 103.4(10) .
Ni0R O010 Ni0N 98.7(9) .
Ni0R O010 Ni0M 98.3(9) .
Ni0N O010 Ni0M 99.7(9) .
P0U O011 W001 126.8(12) .
P0U O011 W008 125.3(11) .
W001 O011 W008 88.6(7) .
P0U O011 W00D 126.9(12) .
W001 O011 W00D 88.6(7) .
W008 O011 W00D 88.3(7) .
W00A O012 Ni0O 161.8(14) .
W00C O013 W004 125.5(12) .
W001 O014 W002 148.6(12) .
P0U O015 W003 127.4(12) .
P0U O015 W002 126.3(12) .
W003 O015 W002 89.1(7) .
W009 O016 Ni0M 134.9(12) .
W009 O016 Ni0R 125.8(11) .
Ni0M O016 Ni0R 95.1(9) .
W002 O017 Ni0O 133.6(12) .
W002 O017 Ni0P 127.0(11) .
Ni0O O017 Ni0P 94.0(9) .
W00E O018 W003 126.4(11) .
C02G O019 Ni0Q 129(2) .
W003 O01A Ni0O 133.0(12) .
W003 O01A Ni0Q 128.1(11) .
Ni0O O01A Ni0Q 93.6(9) .
C02G O01B Ni0M 121(2) .
P0U O01C W004 125.9(12) .
P0U O01C W009 125.9(12) .
W004 O01C W009 88.9(7) .
P0U O01C W00C 126.2(12) .
W004 O01C W00C 88.5(7) .
W009 O01C W00C 89.6(7) .
W00D O01D W00E 152.4(13) .
W00D O01E W001 125.9(11) .
W003 O01F W004 149.1(13) .
W008 O01G W001 122.8(11) .
W00C O01H W009 126.1(12) .
W00E O01I W002 128.1(11) .
W009 O01J W008 149.0(13) .
W001 O01K Ni0N 137.0(12) .
W001 O01K Ni0P 128.8(11) .
Ni0N O01K Ni0P 93.0(9) .
W004 O01L Ni0M 138.9(12) .
W004 O01L Ni0Q 127.7(11) .
Ni0M O01L Ni0Q 91.8(9) .
W002 O01M W003 125.9(11) .
W00C O01N W00D 151.4(13) .
C037 O01O Ni0N 125(2) .
W009 O01P W004 122.8(12) .
C037 O01Q Ni0P 128(2) .
W00D O01S W008 127.0(12) .
W00C O01V W00E 152.3(13) .
W005 O01W W007 133.8(15) .
W007 O01X W00B 141.7(16) .
W00A O01Z W005 143.6(16) .
W006 O022 W00F 133.9(15) .
W00A O023 W00B 132.6(15) .
W007 O024 W00L 136.0(15) .
C13 N025 Ni0Q 108(2) .
P0T O026 O11 58(3) .
P0T O026 O1AA 55(3) .
O11 O026 O1AA 94(4) .
P0T O026 O13 56(3) .
O11 O026 O13 97(4) .
O1AA O026 O13 86(4) .
P0T O026 W007 127(3) .
O11 O026 W007 69(3) .
O1AA O026 W007 133(3) .
O13 O026 W007 138(3) .
P0T O026 W00H 123(3) .
O11 O026 W00H 133(4) .
O1AA O026 W00H 68(3) .
O13 O026 W00H 123(3) .
W007 O026 W00H 91.3(18) .
W006 O027 W00G 135.5(15) .
W00K O02A W00J 143.5(16) .
C15 N02D Ni0Q 102(2) .
W006 O02F W005 143.2(16) .
O019 C02G O01B 130(3) .
O019 C02G C035 114(3) .
O01B C02G C035 116(3) .
C12 N02H Ni0P 105(2) .
W006 O02I W00A 146.7(15) .
W00A O02J W00J 135.3(14) .
W005 O02K W00H 137.2(16) .
C20 N02L Ni0P 106(2) .
C1AA N02N Ni0R 94.0(19) .
P0T O02O O11 54(3) .
P0T O02O O19 54(3) .
O11 O02O O19 93(4) .
P0T O02O W00J 124(3) .
O11 O02O W00J 137(3) .
O19 O02O W00J 70(3) .
P0T O02O W00B 127(3) .
O11 O02O W00B 73(3) .
O19 O02O W00B 135(3) .
W00J O02O W00B 91.2(18) .
P0T O02O W00A 123(3) .
O11 O02O W00A 128(3) .
O19 O02O W00A 128(3) .
W00J O02O W00A 91.3(18) .
W00B O02O W00A 91.0(18) .
W00G O02P W00F 134.5(16) .
W00F O02Q W00K 142.2(16) .
W00I O02R W00K 132.7(16) .
W00J O02S W00B 136.3(16) .
W00G O02T W00I 144.1(17) .
W007 O02V W00H 135.1(15) .
W00L O02W W00I 131.0(15) .
W00B O02Y W00L 140.6(16) .
C039 C02Z C03I 121(3) .
W00F O030 W00J 138.6(15) .
W00H O031 W00G 143.7(16) .
W00K O032 W00L 135.3(16) .
W00H O033 W00I 143.8(16) .
P0T O034 O11 52(2) .
P0T O034 W00L 125(3) .
O11 O034 W00L 73(3) .
P0T O034 W00K 123(3) .
O11 O034 W00K 136(3) .
W00L O034 W00K 92.9(19) .
P0T O034 W00I 122(3) .
O11 O034 W00I 129(3) .
W00L O034 W00I 92.8(19) .
W00K O034 W00I 91.9(19) .
C038 C035 C03B 117(3) 2_566
C038 C035 C02G 122(3) 2_566
C03B C035 C02G 120(3) .
O01Q C037 O01O 127(3) .
O01Q C037 C039 115(3) .
O01O C037 C039 118(3) .
C035 C038 C03B 125(3) 2_566
C03I C039 C02Z 119(3) 2_567
C03I C039 C037 120(3) 2_567
C02Z C039 C037 121(3) .
C038 C03B C035 118(3) .
C10 N03D Ni0R 103(2) .
C11 N03G Ni0S 108(3) .
C039 C03I C02Z 120(3) 2_567
P0T O8 O13 58(3) .
P0T O8 O19 57(3) .
O13 O8 O19 96(4) .
P0T O8 O1AA 53(3) .
O13 O8 O1AA 88(4) .
O19 O8 O1AA 91(4) .
P0T O8 W00F 125(3) .
O13 O8 W00F 134(3) .
O19 O8 W00F 68(3) .
O1AA O8 W00F 133(3) .
P0T O8 W006 124(3) .
O13 O8 W006 66(3) .
O19 O8 W006 132(3) .
O1AA O8 W006 129(3) .
W00F O8 W006 92.1(18) .
P0T O8 W00G 124(3) .
O13 O8 W00G 127(3) .
O19 O8 W00G 131(4) .
O1AA O8 W00G 70(3) .
W00F O8 W00G 91.4(18) .
W006 O8 W00G 90.7(18) .
C0AA N10 Ni0S 108(3) .
P0T O11 O026 58(3) .
P0T O11 O02O 55(3) .
O026 O11 O02O 94(4) .
P0T O11 O034 56(3) .
O026 O11 O034 94(4) .
O02O O11 O034 89(4) .
P0T O11 W007 130(3) .
O026 O11 W007 73(3) .
O02O O11 W007 135(3) .
O034 O11 W007 133(3) .
P0T O11 W00L 120(3) .
O026 O11 W00L 133(4) .
O02O O11 W00L 124(3) .
O034 O11 W00L 64(2) .
W007 O11 W00L 92.6(18) .
C3AA N12 Ni0S 104(2) .
C15 C13 N025 106(3) .
C13 C15 N02D 114(3) .
C5AA N18 Ni0S 107(2) .
P0T O19 O8 57(3) .
P0T O19 O02O 54(2) .
O8 O19 O02O 93(4) .
P0T O19 W00F 129(3) .
O8 O19 W00F 72(3) .
O02O O19 W00F 135(3) .
P0T O19 W00J 121(3) .
O8 O19 W00J 133(3) .
O02O O19 W00J 67(2) .
W00F O19 W00J 93.1(19) .
N02L C20 C12 111(3) .
P0T O1AA O026 54(3) .
P0T O1AA O8 55(3) .
O026 O1AA O8 92(4) .
P0T O1AA W00H 126(3) .
O026 O1AA W00H 72(3) .
O8 O1AA W00H 133(3) .
P0T O1AA W00G 124(3) .
O026 O1AA W00G 135(3) .
O8 O1AA W00G 68(3) .
W00H O1AA W00G 92.4(18) .
C0AA C11 N03G 114(4) .
C20 C12 N02H 111(3) .
P0T O13 O8 57(3) .
P0T O13 O026 52(2) .
O8 O13 O026 93(4) .
P0T O13 W006 131(3) .
O8 O13 W006 74(3) .
O026 O13 W006 141(3) .
P0T O13 W005 123(3) .
O8 O13 W005 138(3) .
O026 O13 W005 70(3) .
W006 O13 W005 94.5(19) .
C11 C0AA N10 114(4) .
C5AA C3AA N12 113(3) .
C3AA C5AA N18 110(3) .
O1 Na1 O94 114(2) .
O1 Na1 O28 85(2) .
O94 Na1 O28 138(2) .
O1 Na1 O42 83(2) .
O94 Na1 O42 115(2) .
O28 Na1 O42 103(2) .
O1 Na1 O58 17.2(19) .
O94 Na1 O58 97(2) .
O28 Na1 O58 99(2) .
O42 Na1 O58 89(2) .
O1 Na1 O95 94(2) .
O94 Na1 O95 37(2) .
O28 Na1 O95 173(2) .
O42 Na1 O95 83(2) .
O58 Na1 O95 79(2) .
O1 Na1 O73 91.3(19) .
O94 Na1 O73 69.3(17) .
O28 Na1 O73 73.4(17) .
O42 Na1 O73 174.0(17) .
O58 Na1 O73 86.1(16) .
O95 Na1 O73 100.2(16) .
O1 Na1 O2AA 57(2) .
O94 Na1 O2AA 128(2) .
O28 Na1 O2AA 94.0(19) .
O42 Na1 O2AA 26.6(17) .
O58 Na1 O2AA 66.1(18) .
O95 Na1 O2AA 90.9(19) .
O73 Na1 O2AA 147.5(15) .
O58 O1 Na1 112(8) .
O2AA O42 Na1 96(4) .
O42 O2AA Na1 57(4) .
C1AA C10 N03D 93(2) .
C10 C1AA N02N 119(3) .
O26 O28 Na1 125(4) .
O1 O58 Na1 51(6) .
O95 O94 Na1 77(3) .
O94 O95 Na1 66(3) .

loop_
_geom_bond_atom_site_label_1
_geom_bond_atom_site_label_2
_geom_bond_distance
_geom_bond_site_symmetry_2
W001 O01Y 1.72(2) .
W001 O01K 1.81(2) .
W001 O014 1.90(2) .
W001 O01G 1.96(2) .
W001 O01E 2.01(2) .
W001 O011 2.42(2) .
W002 O01T 1.70(2) .
W002 O017 1.79(2) .
W002 O01M 1.92(2) .
W002 O014 1.93(2) .
W002 O01I 2.02(2) .
W002 O015 2.45(2) .
W003 O4 1.70(2) .
W003 O01A 1.79(2) .
W003 O01F 1.86(2) .
W003 O01M 1.94(2) .
W003 O018 2.01(2) .
W003 O015 2.44(2) .
W004 O028 1.73(2) .
W004 O01L 1.81(2) .
W004 O01F 1.97(2) .
W004 O01P 1.97(2) .
W004 O013 1.98(2) .
W004 O01C 2.43(2) .
W005 O021 1.70(2) .
W005 O02K 1.89(3) .
W005 O01Z 1.90(3) .
W005 O02F 1.93(3) .
W005 O01W 1.94(3) .
W005 O13 2.51(6) .
W006 O02B 1.69(3) .
W006 O02F 1.84(3) .
W006 O02I 1.86(3) .
W006 O027 1.90(3) .
W006 O022 1.92(3) .
W006 O13 2.36(5) .
W006 O8 2.48(6) .
W007 O02U 1.71(3) .
W007 O024 1.83(3) .
W007 O01X 1.87(3) .
W007 O02V 1.91(3) .
W007 O01W 1.95(3) .
W007 O11 2.40(6) .
W007 O026 2.45(6) .
W008 O01R 1.73(2) .
W008 O00X 1.82(2) .
W008 O01J 1.92(2) .
W008 O01G 1.92(2) .
W008 O01S 1.96(2) .
W008 O011 2.46(2) .
W009 O2 1.75(2) .
W009 O016 1.83(2) .
W009 O01P 1.90(2) .
W009 O01J 1.91(2) .
W009 O01H 2.02(2) .
W009 O01C 2.43(2) .
W00A O012 1.72(2) .
W00A O02J 1.87(3) .
W00A O01Z 1.90(3) .
W00A O023 1.91(3) .
W00A O02I 1.92(3) .
W00A O02O 2.51(6) .
W00B O029 1.68(2) .
W00B O02Y 1.78(3) .
W00B O02S 1.89(3) .
W00B O01X 1.93(3) .
W00B O023 1.96(3) .
W00B O02O 2.46(5) .
W00C O020 1.74(2) .
W00C O01H 1.89(2) .
W00C O013 1.90(2) .
W00C O01N 1.91(2) .
W00C O01V 1.91(2) .
W00C O01C 2.51(2) .
W00D O02C 1.74(2) .
W00D O01E 1.87(2) .
W00D O01D 1.89(2) .
W00D O01N 1.92(2) .
W00D O01S 1.92(2) .
W00D O011 2.52(2) .
W00E O5 1.71(3) .
W00E O01I 1.84(2) .
W00E O018 1.88(2) .
W00E O01V 1.92(2) .
W00E O01D 1.94(2) .
W00F O7 1.67(3) .
W00F O030 1.85(3) .
W00F O02Q 1.87(3) .
W00F O02P 1.92(3) .
W00F O022 1.94(3) .
W00F O19 2.41(6) .
W00F O8 2.46(6) .
W00G O6 1.67(2) .
W00G O02T 1.87(3) .
W00G O027 1.91(3) .
W00G O02P 1.92(3) .
W00G O031 1.93(3) .
W00G O8 2.49(5) .
W00G O1AA 2.52(6) .
W00H O03A 1.69(3) .
W00H O033 1.83(3) .
W00H O031 1.86(3) .
W00H O02K 1.90(3) .
W00H O02V 1.94(3) .
W00H O1AA 2.47(6) .
W00H O026 2.52(5) .
W00I O03E 1.66(3) .
W00I O02R 1.91(3) .
W00I O02W 1.92(3) .
W00I O02T 1.94(3) .
W00I O033 1.97(3) .
W00I O034 2.47(6) .
W00J O03F 1.74(3) .
W00J O02S 1.87(3) .
W00J O02A 1.88(3) .
W00J O030 1.95(3) .
W00J O02J 1.96(3) .
W00J O02O 2.44(5) .
W00J O19 2.48(6) .
W00K O02E 1.73(3) .
W00K O02A 1.85(3) .
W00K O032 1.87(3) .
W00K O02Q 1.93(3) .
W00K O02R 1.95(3) .
W00K O034 2.44(6) .
W00L O02X 1.80(3) .
W00L O032 1.88(3) .
W00L O02W 1.92(3) .
W00L O02Y 1.98(3) .
W00L O024 2.00(3) .
W00L O034 2.35(6) .
W00L O11 2.51(6) .
Ni0M O00Y 2.02(2) .
Ni0M O01L 2.03(2) .
Ni0M O01B 2.03(2) .
Ni0M O016 2.05(2) .
Ni0M O010 2.06(2) .
Ni0M O00V 2.19(2) .
Ni0M Ni0Q 2.978(5) .
Ni0N O00Z 2.00(2) .
Ni0N O01O 2.04(2) .
Ni0N O01K 2.05(2) .
Ni0N O010 2.05(2) .
Ni0N O00X 2.07(2) .
Ni0N O00V 2.18(2) .
Ni0N Ni0P 2.984(5) .
Ni0O O00Y 1.98(2) .
Ni0O O00Z 2.00(2) .
Ni0O O017 2.07(2) .
Ni0O O012 2.07(2) .
Ni0O O01A 2.08(2) .
Ni0O O00V 2.24(2) .
Ni0P O00Z 2.04(2) .
Ni0P O01Q 2.06(2) .
Ni0P O01K 2.07(2) .
Ni0P N02H 2.10(3) .
Ni0P N02L 2.10(3) .
Ni0P O017 2.26(2) .
Ni0Q O00Y 2.05(2) .
Ni0Q O019 2.05(2) .
Ni0Q N025 2.05(3) .
Ni0Q N02D 2.10(3) .
Ni0Q O01L 2.11(2) .
Ni0Q O01A 2.25(2) .
Ni0R O010 2.03(2) .
Ni0R N03D 2.07(3) .
Ni0R N02N 2.07(3) .
Ni0R O02M 2.08(2) .
Ni0R O016 2.14(2) .
Ni0R O00X 2.15(2) .
Ni0S N03G 2.05(4) .
Ni0S N18 2.05(3) .
Ni0S N10 2.09(4) .
Ni0S O036 2.12(3) .
Ni0S N12 2.12(3) .
Ni0S O0AA 2.21(3) .
P0T O026 1.48(6) .
P0T O11 1.49(6) .
P0T O1AA 1.50(6) .
P0T O02O 1.51(5) .
P0T O19 1.52(6) .
P0T O8 1.53(5) .
P0T O13 1.55(6) .
P0T O034 1.58(6) .
P0U O015 1.50(2) .
P0U O011 1.52(2) .
P0U O01C 1.53(2) .
P0U O00V 1.55(2) .
O019 C02G 1.20(4) .
O01B C02G 1.30(4) .
O01O C037 1.26(4) .
O01Q C037 1.26(4) .
N025 C13 1.46(4) .
O026 O11 1.58(8) .
O026 O1AA 1.72(8) .
O026 O13 1.78(7) .
N02D C15 1.54(4) .
C02G C035 1.51(5) .
N02H C12 1.54(4) .
N02L C20 1.45(5) .
N02N C1AA 1.567(19) .
O02O O11 1.73(7) .
O02O O19 1.79(8) .
C02Z C039 1.35(4) .
C02Z C03I 1.40(5) .
O034 O11 1.80(8) .
C035 C038 1.32(5) 2_566
C035 C03B 1.46(5) .
C037 C039 1.49(5) .
C038 C03B 1.37(4) .
C039 C03I 1.34(4) 2_567
N03D C10 1.524(19) .
N03G C11 1.53(5) .
O8 O13 1.66(8) .
O8 O19 1.67(8) .
O8 O1AA 1.76(8) .
N10 C0AA 1.54(5) .
N12 C3AA 1.49(5) .
C13 C15 1.46(5) .
N18 C5AA 1.49(5) .
C20 C12 1.47(5) .
C11 C0AA 1.43(6) .
C3AA C5AA 1.43(5) .
Na1 O1 1.92(6) .
Na1 O94 2.14(5) .
Na1 O28 2.18(6) .
Na1 O42 2.23(6) .
Na1 O58 2.30(6) .
Na1 O95 2.29(6) .
Na1 O73 2.67(4) .
Na1 O2AA 2.64(6) .
O1 O58 0.73(6) .
O26 O28 1.29(8) .
O42 O2AA 1.19(7) .
C10 C1AA 1.477(19) .
O94 O95 1.41(8) .
